data_1545083
loop_
_publ_author_name
'Hamao, N.'
'Kataoka, K.'
'Kijima, N.'
'Akimoto, J.'

_publ_section_title
;
 Synthesis, crystal structure and conductive properties of garnet-type
 lithium ion conductor Al-free Li7-xLa3Zr2-xTaxO12 (0<=x<=0.6)
;
_journal_name_full 'Journal of the Ceramic Society of Japan'
_journal_page_first 678
_journal_page_last 683
_journal_volume 124
_journal_year 2016
_chemical_formula_sum 'La3 Li6.5 O12 Ta0.5 Zr1.5'
_chemical_name_common 'Li6.5La3Zr1.5Ta0.5O12 cubic phase'
_space_group_IT_number 230
_space_group_name_H-M_alt 'I a -3 d'
_symmetry_space_group_name_Hall '-I 4bd 2c 3'
_symmetry_space_group_name_H-M 'I a -3 d'
_cell_angle_alpha 90
_cell_angle_beta 90
_cell_angle_gamma 90
_cell_formula_units_Z 8
_cell_length_a 12.9481(1)
_cell_length_b 12.9481(1)
_cell_length_c 12.9481(1)
_cell_volume 2170.79(3)
_cod_data_source_file Li6.5La3Zr1.5Ta0.5O12-cubic.cif
_cod_data_source_block Li6.5La3Zr1.5Ta0.5O12
_cod_original_formula_sum 'Li6.5 La3 Zr1.5 Ta0.5 O12'
_cod_database_code 1545083

loop_
_space_group_symop_operation_xyz
'x, y, z'
'-x, -y, -z'
'-x+1/2, -y, z+1/2'
'x+1/2, y, -z+1/2'
'-x, y+1/2, -z+1/2'
'x, -y+1/2, z+1/2'
'x+1/2, -y+1/2, -z'
'-x+1/2, y+1/2, z'
'z, x, y'
'-z, -x, -y'
'z+1/2, -x+1/2, -y'
'-z+1/2, x+1/2, y'
'-z+1/2, -x, y+1/2'
'z+1/2, x, -y+1/2'
'-z, x+1/2, -y+1/2'
'z, -x+1/2, y+1/2'
'y, z, x'
'-y, -z, -x'
'-y, z+1/2, -x+1/2'
'y, -z+1/2, x+1/2'
'y+1/2, -z+1/2, -x'
'-y+1/2, z+1/2, x'
'-y+1/2, -z, x+1/2'
'y+1/2, z, -x+1/2'
'y+3/4, x+1/4, -z+1/4'
'-y+1/4, -x+3/4, z+3/4'
'-y+3/4, -x+3/4, -z+3/4'
'y+1/4, x+1/4, z+1/4'
'y+1/4, -x+1/4, z+3/4'
'-y+3/4, x+3/4, -z+1/4'
'-y+1/4, x+3/4, z+1/4'
'y+3/4, -x+1/4, -z+3/4'
'x+3/4, z+1/4, -y+1/4'
'-x+1/4, -z+3/4, y+3/4'
'-x+1/4, z+3/4, y+1/4'
'x+3/4, -z+1/4, -y+3/4'
'-x+3/4, -z+3/4, -y+3/4'
'x+1/4, z+1/4, y+1/4'
'x+1/4, -z+1/4, y+3/4'
'-x+3/4, z+3/4, -y+1/4'
'z+3/4, y+1/4, -x+1/4'
'-z+1/4, -y+3/4, x+3/4'
'z+1/4, -y+1/4, x+3/4'
'-z+3/4, y+3/4, -x+1/4'
'-z+1/4, y+3/4, x+1/4'
'z+3/4, -y+1/4, -x+3/4'
'-z+3/4, -y+3/4, -x+3/4'
'z+1/4, y+1/4, x+1/4'
'x+1/2, y+1/2, z+1/2'
'-x+1/2, -y+1/2, -z+1/2'
'-x, -y+1/2, z'
'x, y+1/2, -z'
'-x+1/2, y, -z'
'x+1/2, -y, z'
'x, -y, -z+1/2'
'-x, y, z+1/2'
'z+1/2, x+1/2, y+1/2'
'-z+1/2, -x+1/2, -y+1/2'
'z, -x, -y+1/2'
'-z, x, y+1/2'
'-z, -x+1/2, y'
'z, x+1/2, -y'
'-z+1/2, x, -y'
'z+1/2, -x, y'
'y+1/2, z+1/2, x+1/2'
'-y+1/2, -z+1/2, -x+1/2'
'-y+1/2, z, -x'
'y+1/2, -z, x'
'y, -z, -x+1/2'
'-y, z, x+1/2'
'-y, -z+1/2, x'
'y, z+1/2, -x'
'y+1/4, x+3/4, -z+3/4'
'-y+3/4, -x+1/4, z+1/4'
'-y+1/4, -x+1/4, -z+1/4'
'y+3/4, x+3/4, z+3/4'
'y+3/4, -x+3/4, z+1/4'
'-y+1/4, x+1/4, -z+3/4'
'-y+3/4, x+1/4, z+3/4'
'y+1/4, -x+3/4, -z+1/4'
'x+1/4, z+3/4, -y+3/4'
'-x+3/4, -z+1/4, y+1/4'
'-x+3/4, z+1/4, y+3/4'
'x+1/4, -z+3/4, -y+1/4'
'-x+1/4, -z+1/4, -y+1/4'
'x+3/4, z+3/4, y+3/4'
'x+3/4, -z+3/4, y+1/4'
'-x+1/4, z+1/4, -y+3/4'
'z+1/4, y+3/4, -x+3/4'
'-z+3/4, -y+1/4, x+1/4'
'z+3/4, -y+3/4, x+1/4'
'-z+1/4, y+1/4, -x+3/4'
'-z+3/4, y+1/4, x+3/4'
'z+1/4, -y+3/4, -x+1/4'
'-z+1/4, -y+1/4, -x+1/4'
'z+3/4, y+3/4, x+3/4'

loop_
_atom_site_label
_atom_site_occupancy
_atom_site_fract_x
_atom_site_fract_y
_atom_site_fract_z
_atom_site_adp_type
_atom_site_U_iso_or_equiv
_atom_site_type_symbol
La 1.0 0.125000 0.000000 0.250000 Uiso 0.014800 La
ZrTa 0.7590 0.000000 0.000000 0.000000 Uiso 0.011900 Zr
ZrTa 0.2420 0.000000 0.000000 0.000000 Uiso 0.011900 Ta
Li1 0.6200 0.375000 0.000000 0.250000 Uiso 0.030000 Li
Li2 0.3800 0.093(5) 0.688(4) 0.593(5) Uiso 0.019000 Li
O 1.0 -0.0312(4) 0.0555(4) 0.1471(4) Uiso 0.009000 O
